data_7233644
loop_
_publ_author_name
'Paul Kautny'
'Daniel Lumpi'
'Yanping Wang'
'Antoine Tissot'
'Johannes Bintinger'
'Ernst Horkel'
'Berthold Stoger'
'Christian Hametner'
'Hans Hagemann'
'Dongge Ma'
'Johannes Fr&#x00F6;hlich'

_publ_section_title
;
 Oxadiazole based bipolar host materials employing planarized triarylamine
 donors for RGB PHOLEDs with low efficiency roll-off
;
_journal_name_full 'Journal of Materials Chemistry C'
_journal_page_first 2069
_journal_page_last 2081
_journal_paper_doi 10.1039/C3TC32338B
_journal_volume 2
_journal_year 2014
_chemical_formula_sum 'C50 H32 N4 O'
_chemical_formula_weight 704.8
_space_group_IT_number 33
_space_group_name_Hall 'P 2c -2n'
_space_group_name_H-M_alt 'P n a 21'
_symmetry_cell_setting orthorhombic
_symmetry_Int_Tables_number 33
_symmetry_space_group_name_Hall 'P 2c -2n'
_symmetry_space_group_name_H-M 'P n a 21'
_cell_angle_alpha 90
_cell_angle_beta 90
_cell_angle_gamma 90
_cell_formula_units_Z 4
_cell_length_a 17.9874(4)
_cell_length_b 9.2989(8)
_cell_length_c 21.5822(9)
_cell_measurement_reflns_used 54256
_cell_measurement_temperature 100
_cell_measurement_theta_max 30.0
_cell_measurement_theta_min 2.4
_cell_volume 3609.9(4)
_computing_cell_refinement 'SAINT-Plus (Bruker, 2012)'
_computing_data_collection 'APEX2 (Bruker, 2012)'
_computing_data_reduction 'SAINT-Plus (Bruker, 2012)'
_computing_molecular_graphics 'PLATON (Spek, 2009)'
_computing_structure_refinement 'JANA2006 (Petricek et al., 2006)'
_computing_structure_solution 'SUPERFLIP (Palatinus, 2007)'
_diffrn_ambient_temperature 100
_diffrn_measured_fraction_theta_full 1
_diffrn_measured_fraction_theta_max 1
_diffrn_measurement_device 'four-cycle diffractometer'
_diffrn_measurement_device_type 'Bruker KAPPA APEX II CCD'
_diffrn_measurement_method '\w and \f scans'
_diffrn_radiation_monochromator graphite
_diffrn_radiation_probe x-ray
_diffrn_radiation_source 'X-ray tube'
_diffrn_radiation_type 'Mo K\a'
_diffrn_radiation_wavelength 0.71073
_diffrn_reflns_av_R_equivalents 0.0383
_diffrn_reflns_av_sigmaI/netI 0.0175
_diffrn_reflns_limit_h_max 25
_diffrn_reflns_limit_h_min -25
_diffrn_reflns_limit_k_max 13
_diffrn_reflns_limit_k_min -13
_diffrn_reflns_limit_l_max 30
_diffrn_reflns_limit_l_min -30
_diffrn_reflns_number 146762
_diffrn_reflns_theta_full 30.06
_diffrn_reflns_theta_max 30.06
_diffrn_reflns_theta_min 2.38
_exptl_absorpt_coefficient_mu 0.078
_exptl_absorpt_correction_T_max 0.97
_exptl_absorpt_correction_T_min 0.95
_exptl_absorpt_correction_type multi-scan
_exptl_absorpt_process_details 'SADABS (Bruker, 2012)'
_exptl_crystal_colour 'clear colourless'
_exptl_crystal_density_diffrn 1.2965
_exptl_crystal_description block
_exptl_crystal_F_000 1472
_exptl_crystal_size_max .77
_exptl_crystal_size_mid .56
_exptl_crystal_size_min .45
_refine_diff_density_max 0.29
_refine_diff_density_min -0.25
_refine_ls_abs_structure_details '  5141 of Friedel pairs used in the refinement'
_refine_ls_extinction_method none
_refine_ls_goodness_of_fit_gt 2.67
_refine_ls_goodness_of_fit_ref 2.52
_refine_ls_hydrogen_treatment constr
_refine_ls_number_constraints 129
_refine_ls_number_parameters 496
_refine_ls_number_reflns 10547
_refine_ls_number_restraints 0
_refine_ls_R_factor_all 0.0485
_refine_ls_R_factor_gt 0.0395
_refine_ls_shift/su_max 0.0350
_refine_ls_shift/su_mean 0.0033
_refine_ls_structure_factor_coef F
_refine_ls_weighting_details w=1/(\s^2^(F)+0.0001F^2^)
_refine_ls_weighting_scheme sigma
_refine_ls_wR_factor_gt 0.0439
_refine_ls_wR_factor_ref 0.0444
_reflns_number_gt 9236
_reflns_number_total 10547
_reflns_threshold_expression I>3\s(I)
_cod_data_source_file 1000002.cif
_cod_data_source_block PCOD1000002
_cod_depositor_comments
;
The following automatic conversions were performed:

data item '_diffrn_radiation_probe' value 'X-ray' was changed to
'x-ray' in accordance with the built-in table derived from the CIF
Core dictionary named 'cif_core.dic' version 2.4.5 last updated on
2014-11-21.

Automatic conversion script
Id: cif_fix_values 6909 2019-04-08 15:41:33Z antanas 
;
_cod_original_sg_symbol_Hall 'P -2xabc;-2yab;2zc'
_cod_original_formula_sum 'C50 H32 N4 O1'
_cod_database_code 7233644

loop_
_symmetry_equiv_pos_site_id
_symmetry_equiv_pos_as_xyz
1 x,y,z
2 -x,-y,z+1/2
3 x+1/2,-y+1/2,z
4 -x+1/2,y+1/2,z+1/2

loop_
_atom_site_label
_atom_site_type_symbol
_atom_site_fract_x
_atom_site_fract_y
_atom_site_fract_z
_atom_site_adp_type
_atom_site_U_iso_or_equiv
_atom_site_symmetry_multiplicity
_atom_site_occupancy
_atom_site_calc_flag
_atom_site_refinement_flags
_atom_site_disorder_assembly
_atom_site_disorder_group
O1 O 0.24250(5) -0.11530(7) 0.25001(6) Uani 0.0158(2) 4 1 d . . .
N1 N 0.28154(6) -0.33948(11) 0.24487(7) Uani 0.0213(3) 4 1 d . . .
N2 N 0.20435(6) -0.34009(11) 0.25675(7) Uani 0.0217(4) 4 1 d . . .
N3 N 0.21624(6) 0.36302(12) 0.39468(6) Uani 0.0178(3) 4 1 d . . .
N4 N 0.26726(6) 0.36832(12) 0.10736(6) Uani 0.0185(3) 4 1 d . . .
C1 C 0.30079(7) -0.20597(13) 0.24102(6) Uani 0.0148(3) 4 1 d . . .
C2 C 0.18438(6) -0.20588(14) 0.25935(6) Uani 0.0150(4) 4 1 d . . .
C3 C 0.37471(6) -0.14666(13) 0.22823(6) Uani 0.0140(4) 4 1 d . . .
C4 C 0.40002(7) -0.01594(13) 0.25383(6) Uani 0.0146(3) 4 1 d . . .
C5 C 0.47254(7) 0.02717(14) 0.23933(7) Uani 0.0185(4) 4 1 d . . .
C6 C 0.51756(7) -0.05312(15) 0.20053(7) Uani 0.0219(4) 4 1 d . . .
C7 C 0.49095(7) -0.17943(16) 0.17439(7) Uani 0.0208(4) 4 1 d . . .
C8 C 0.42006(7) -0.22616(15) 0.18836(6) Uani 0.0183(4) 4 1 d . . .
C9 C 0.11062(7) -0.14739(14) 0.27215(6) Uani 0.0148(4) 4 1 d . . .
C10 C 0.08508(6) -0.01674(13) 0.24678(6) Uani 0.0143(3) 4 1 d . . .
C11 C 0.01242(7) 0.02527(15) 0.26090(7) Uani 0.0189(4) 4 1 d . . .
C12 C -0.03255(7) -0.05560(15) 0.29968(7) Uani 0.0213(4) 4 1 d . . .
C13 C -0.00586(7) -0.18181(16) 0.32583(7) Uani 0.0214(4) 4 1 d . . .
C14 C 0.06506(7) -0.22765(15) 0.31177(7) Uani 0.0178(4) 4 1 d . . .
C15 C 0.35367(6) 0.08012(13) 0.29359(6) Uani 0.0131(3) 4 1 d . . .
C16 C 0.31674(7) 0.03253(15) 0.34653(6) Uani 0.0165(4) 4 1 d . . .
C17 C 0.27244(7) 0.12481(14) 0.38082(6) Uani 0.0175(4) 4 1 d . . .
C18 C 0.26411(7) 0.26674(15) 0.36184(6) Uani 0.0158(4) 4 1 d . . .
C19 C 0.30128(7) 0.31727(14) 0.30987(6) Uani 0.0155(4) 4 1 d . . .
C20 C 0.34637(7) 0.22420(13) 0.27644(6) Uani 0.0146(4) 4 1 d . . .
C21 C 0.13144(6) 0.08021(13) 0.20737(6) Uani 0.0142(3) 4 1 d . . .
C22 C 0.16822(7) 0.03463(14) 0.15394(6) Uani 0.0168(4) 4 1 d . . .
C23 C 0.21234(7) 0.12903(14) 0.11994(7) Uani 0.0183(4) 4 1 d . . .
C24 C 0.22049(7) 0.26999(14) 0.13985(6) Uani 0.0158(4) 4 1 d . . .
C25 C 0.18332(7) 0.31772(15) 0.19216(6) Uani 0.0153(4) 4 1 d . . .
C26 C 0.13849(7) 0.22399(13) 0.22527(6) Uani 0.0149(4) 4 1 d . . .
C27 C 0.13985(7) 0.34793(16) 0.40323(7) Uani 0.0212(4) 4 1 d . . .
C28 C 0.09404(8) 0.23112(18) 0.39125(7) Uani 0.0261(5) 4 1 d . . .
C29 C 0.01901(9) 0.2445(2) 0.40520(8) Uani 0.0356(6) 4 1 d . . .
C30 C -0.00989(9) 0.3709(2) 0.43097(9) Uani 0.0404(6) 4 1 d . . .
C31 C 0.03560(9) 0.4867(2) 0.44278(8) Uani 0.0360(6) 4 1 d . . .
C32 C 0.11157(8) 0.47716(17) 0.42874(7) Uani 0.0253(5) 4 1 d . . .
C33 C 0.17345(9) 0.57367(17) 0.43523(7) Uani 0.0251(5) 4 1 d . . .
C34 C 0.18103(11) 0.71403(18) 0.45744(8) Uani 0.0329(6) 4 1 d . . .
C35 C 0.25086(11) 0.77448(19) 0.46021(8) Uani 0.0371(6) 4 1 d . . .
C36 C 0.31394(10) 0.69798(18) 0.44134(8) Uani 0.0323(5) 4 1 d . . .
C37 C 0.30811(9) 0.55964(16) 0.41756(7) Uani 0.0237(5) 4 1 d . . .
C38 C 0.23741(8) 0.50027(16) 0.41435(7) Uani 0.0206(4) 4 1 d . . .
C39 C 0.34375(8) 0.35617(16) 0.09877(7) Uani 0.0214(4) 4 1 d . . .
C40 C 0.39100(8) 0.24165(18) 0.11123(7) Uani 0.0276(5) 4 1 d . . .
C41 C 0.46546(8) 0.2584(2) 0.09655(8) Uani 0.0372(6) 4 1 d . . .
C42 C 0.49255(10) 0.3847(2) 0.07002(9) Uani 0.0441(7) 4 1 d . . .
C43 C 0.44565(9) 0.4983(2) 0.05773(8) Uani 0.0365(6) 4 1 d . . .
C44 C 0.37017(9) 0.48608(17) 0.07246(7) Uani 0.0270(5) 4 1 d . . .
C45 C 0.30703(9) 0.58040(18) 0.06561(7) Uani 0.0271(5) 4 1 d . . .
C46 C 0.29715(11) 0.72001(18) 0.04243(8) Uani 0.0368(6) 4 1 d . . .
C47 C 0.22671(12) 0.77601(19) 0.03961(8) Uani 0.0385(6) 4 1 d . . .
C48 C 0.16511(11) 0.69635(18) 0.05842(8) Uani 0.0350(6) 4 1 d . . .
C49 C 0.17268(9) 0.55843(17) 0.08298(7) Uani 0.0265(5) 4 1 d . . .
C50 C 0.24456(8) 0.50374(16) 0.08714(7) Uani 0.0211(4) 4 1 d . . .
H1c5 H 0.491526 0.114743 0.256777 Uiso 0.0222 4 1 d . . .
H1c6 H 0.567235 -0.021447 0.191675 Uiso 0.0263 4 1 d . . .
H1c7 H 0.521729 -0.234082 0.146712 Uiso 0.0249 4 1 d . . .
H1c8 H 0.401789 -0.313906 0.170544 Uiso 0.022 4 1 d . . .
H1c11 H -0.006834 0.112438 0.243276 Uiso 0.0227 4 1 d . . .
H1c12 H -0.082299 -0.024259 0.30848 Uiso 0.0256 4 1 d . . .
H1c13 H -0.036522 -0.236741 0.353496 Uiso 0.0257 4 1 d . . .
H1c14 H 0.083402 -0.315602 0.329345 Uiso 0.0214 4 1 d . . .
H1c16 H 0.322088 -0.065728 0.35943 Uiso 0.0198 4 1 d . . .
H1c17 H 0.247662 0.090975 0.417423 Uiso 0.021 4 1 d . . .
H1c19 H 0.295862 0.415645 0.297163 Uiso 0.0186 4 1 d . . .
H1c20 H 0.372934 0.259457 0.240978 Uiso 0.0176 4 1 d . . .
H1c22 H 0.163024 -0.063216 0.140424 Uiso 0.0202 4 1 d . . .
H1c23 H 0.236948 0.096795 0.082987 Uiso 0.0219 4 1 d . . .
H1c25 H 0.188607 0.415691 0.20547 Uiso 0.0184 4 1 d . . .
H1c26 H 0.111958 0.258247 0.260937 Uiso 0.0178 4 1 d . . .
H1c28 H 0.113579 0.143921 0.373877 Uiso 0.0313 4 1 d . . .
H1c29 H -0.013804 0.165362 0.396998 Uiso 0.0427 4 1 d . . .
H1c30 H -0.061932 0.376824 0.440486 Uiso 0.0485 4 1 d . . .
H1c31 H 0.015532 0.573096 0.460457 Uiso 0.0432 4 1 d . . .
H1c34 H 0.138198 0.767548 0.470586 Uiso 0.0394 4 1 d . . .
H1c35 H 0.256371 0.87095 0.475369 Uiso 0.0446 4 1 d . . .
H1c36 H 0.362052 0.741876 0.444895 Uiso 0.0388 4 1 d . . .
H1c37 H 0.351123 0.507351 0.403927 Uiso 0.0285 4 1 d . . .
H1c40 H 0.372749 0.154196 0.129328 Uiso 0.0331 4 1 d . . .
H1c41 H 0.499329 0.181 0.104855 Uiso 0.0447 4 1 d . . .
H1c42 H 0.54445 0.392594 0.060223 Uiso 0.0529 4 1 d . . .
H1c43 H 0.464544 0.584865 0.039282 Uiso 0.0438 4 1 d . . .
H1c46 H 0.339052 0.77551 0.028763 Uiso 0.0442 4 1 d . . .
H1c47 H 0.219697 0.872035 0.024359 Uiso 0.0462 4 1 d . . .
H1c48 H 0.116361 0.737337 0.05438 Uiso 0.042 4 1 d . . .
H1c49 H 0.130352 0.503792 0.096374 Uiso 0.0318 4 1 d . . .

loop_
_atom_site_aniso_label
_atom_site_aniso_type_symbol
_atom_site_aniso_U_11
_atom_site_aniso_U_22
_atom_site_aniso_U_33
_atom_site_aniso_U_12
_atom_site_aniso_U_13
_atom_site_aniso_U_23
O1 O 0.0117(4) 0.0105(3) 0.0252(4) -0.0001(3) -0.0001(3) 0.0014(5)
N1 N 0.0153(5) 0.0140(5) 0.0345(7) 0.0004(4) -0.0007(5) -0.0006(5)
N2 N 0.0144(5) 0.0139(6) 0.0367(8) -0.0002(4) -0.0003(5) 0.0008(5)
N3 N 0.0206(6) 0.0138(6) 0.0191(6) 0.0030(4) 0.0032(4) -0.0006(4)
N4 N 0.0217(6) 0.0153(6) 0.0186(6) -0.0035(4) 0.0034(4) 0.0015(4)
C1 C 0.0155(6) 0.0117(6) 0.0174(6) 0.0026(4) -0.0017(4) -0.0011(5)
C2 C 0.0142(6) 0.0122(6) 0.0187(7) -0.0031(4) -0.0028(4) 0.0029(5)
C3 C 0.0114(5) 0.0119(6) 0.0188(7) 0.0018(4) -0.0012(4) -0.0001(5)
C4 C 0.0152(6) 0.0115(6) 0.0171(6) 0.0009(4) 0.0003(4) 0.0015(5)
C5 C 0.0137(6) 0.0145(7) 0.0274(8) -0.0011(4) -0.0001(5) -0.0006(5)
C6 C 0.0136(6) 0.0226(8) 0.0295(8) 0.0004(5) 0.0042(5) 0.0029(6)
C7 C 0.0179(6) 0.0231(8) 0.0213(7) 0.0053(5) 0.0035(5) -0.0029(6)
C8 C 0.0187(6) 0.0164(7) 0.0198(7) 0.0032(5) -0.0014(5) -0.0031(5)
C9 C 0.0126(5) 0.0127(7) 0.0191(7) -0.0020(4) -0.0019(4) -0.0008(5)
C10 C 0.0140(5) 0.0104(6) 0.0185(7) -0.0021(4) -0.0011(5) 0.0000(5)
C11 C 0.0160(6) 0.0151(7) 0.0257(8) 0.0011(4) 0.0005(5) 0.0012(5)
C12 C 0.0157(6) 0.0206(8) 0.0276(8) -0.0009(5) 0.0041(5) -0.0030(6)
C13 C 0.0195(7) 0.0235(8) 0.0213(7) -0.0067(5) 0.0030(5) 0.0014(6)
C14 C 0.0181(6) 0.0150(7) 0.0203(7) -0.0028(5) -0.0024(5) 0.0027(5)
C15 C 0.0103(5) 0.0107(6) 0.0183(6) -0.0008(4) -0.0015(4) -0.0029(5)
C16 C 0.0185(6) 0.0117(7) 0.0194(7) 0.0001(5) -0.0008(5) 0.0019(5)
C17 C 0.0203(6) 0.0147(7) 0.0175(7) -0.0005(5) 0.0023(5) 0.0009(5)
C18 C 0.0162(6) 0.0155(7) 0.0157(7) 0.0014(5) -0.0005(4) -0.0027(5)
C19 C 0.0169(6) 0.0099(6) 0.0196(7) 0.0008(4) -0.0028(5) -0.0005(5)
C20 C 0.0142(6) 0.0128(6) 0.0168(6) -0.0019(4) -0.0002(4) 0.0005(5)
C21 C 0.0105(5) 0.0126(6) 0.0194(7) 0.0001(4) -0.0020(4) 0.0023(5)
C22 C 0.0188(6) 0.0113(7) 0.0204(7) 0.0000(5) -0.0014(5) -0.0009(5)
C23 C 0.0197(6) 0.0190(7) 0.0162(7) -0.0002(5) 0.0018(5) -0.0011(5)
C24 C 0.0165(6) 0.0129(7) 0.0180(7) -0.0010(5) -0.0004(5) 0.0031(5)
C25 C 0.0175(6) 0.0105(6) 0.0181(7) -0.0004(4) -0.0029(5) -0.0003(5)
C26 C 0.0145(6) 0.0133(6) 0.0167(6) 0.0023(4) -0.0012(4) 0.0012(5)
C27 C 0.0211(7) 0.0287(8) 0.0140(7) 0.0078(5) 0.0011(5) 0.0011(5)
C28 C 0.0230(7) 0.0360(9) 0.0193(8) 0.0000(6) 0.0017(5) -0.0001(6)
C29 C 0.0242(8) 0.0600(12) 0.0225(9) -0.0035(7) 0.0021(6) 0.0000(7)
C30 C 0.0246(8) 0.0691(14) 0.0276(9) 0.0125(8) 0.0048(6) 0.0054(8)
C31 C 0.0343(9) 0.0523(12) 0.0215(8) 0.0242(8) 0.0048(6) 0.0040(7)
C32 C 0.0319(8) 0.0289(8) 0.0150(7) 0.0139(6) 0.0010(5) 0.0028(6)
C33 C 0.0429(9) 0.0185(8) 0.0139(7) 0.0131(6) 0.0029(6) 0.0031(6)
C34 C 0.0637(12) 0.0195(9) 0.0155(8) 0.0168(7) 0.0055(7) 0.0017(6)
C35 C 0.0823(14) 0.0127(9) 0.0164(8) 0.0034(7) 0.0088(8) -0.0008(6)
C36 C 0.0614(11) 0.0172(8) 0.0184(8) -0.0103(7) 0.0056(7) 0.0008(6)
C37 C 0.0376(8) 0.0155(8) 0.0181(7) -0.0014(6) 0.0058(6) 0.0002(6)
C38 C 0.0343(8) 0.0145(8) 0.0130(7) 0.0050(5) 0.0037(5) 0.0009(5)
C39 C 0.0219(7) 0.0277(8) 0.0147(7) -0.0080(5) 0.0007(5) -0.0026(5)
C40 C 0.0230(7) 0.0413(10) 0.0185(7) -0.0030(6) 0.0002(5) 0.0006(6)
C41 C 0.0203(7) 0.0670(13) 0.0245(9) 0.0014(7) -0.0005(6) -0.0001(8)
C42 C 0.0241(8) 0.0813(16) 0.0269(10) -0.0179(9) 0.0026(6) -0.0035(9)
C43 C 0.0366(9) 0.0507(12) 0.0223(8) -0.0252(8) 0.0041(6) -0.0050(8)
C44 C 0.0342(8) 0.0331(9) 0.0138(7) -0.0180(6) 0.0026(5) -0.0050(6)
C45 C 0.0449(9) 0.0233(9) 0.0129(7) -0.0148(6) 0.0051(6) -0.0040(6)
C46 C 0.0740(13) 0.0189(9) 0.0175(8) -0.0213(8) 0.0129(7) -0.0033(6)
C47 C 0.0831(14) 0.0137(9) 0.0186(9) 0.0008(8) 0.0115(8) 0.0010(6)
C48 C 0.0657(12) 0.0224(9) 0.0170(8) 0.0129(8) 0.0075(7) 0.0017(6)
C49 C 0.0423(9) 0.0184(8) 0.0188(8) 0.0035(6) 0.0061(6) 0.0012(6)
C50 C 0.0366(8) 0.0118(8) 0.0147(7) -0.0056(5) 0.0040(5) -0.0024(5)

loop_
_atom_type_symbol
_atom_type_scat_dispersion_real
_atom_type_scat_dispersion_imag
_atom_type_scat_source
C 0.0033 0.0016 'International Tables Vol C tables 4.2.6.8 and 6.1.1.1'
H 0.0000 0.0000 'International Tables Vol C tables 4.2.6.8 and 6.1.1.1'
N 0.0061 0.0033 'International Tables Vol C tables 4.2.6.8 and 6.1.1.1'
O 0.0106 0.0060 'International Tables Vol C tables 4.2.6.8 and 6.1.1.1'

loop_
_geom_angle_atom_site_label_1
_geom_angle_atom_site_label_2
_geom_angle_atom_site_label_3
_geom_angle_site_symmetry_1
_geom_angle_site_symmetry_2
_geom_angle_site_symmetry_3
_geom_angle
C1 O1 C2 . . . 103.32(9)
N2 N1 C1 . . . 106.21(10)
N1 N2 C2 . . . 106.01(10)
C18 N3 C27 . . . 126.60(11)
C18 N3 C38 . . . 123.92(11)
C27 N3 C38 . . . 108.68(11)
C24 N4 C39 . . . 126.58(12)
C24 N4 C50 . . . 124.06(11)
C39 N4 C50 . . . 108.73(11)
O1 C1 N1 . . . 112.35(10)
O1 C1 C3 . . . 119.55(10)
N1 C1 C3 . . . 128.10(11)
O1 C2 N2 . . . 112.11(10)
O1 C2 C9 . . . 119.77(11)
N2 C2 C9 . . . 128.09(11)
C1 C3 C4 . . . 122.90(11)
C1 C3 C8 . . . 116.52(11)
C4 C3 C8 . . . 120.57(11)
C3 C4 C5 . . . 117.38(11)
C3 C4 C15 . . . 124.08(10)
C5 C4 C15 . . . 118.52(11)
C4 C5 C6 . . . 121.74(12)
C4 C5 H1c5 . . . 119.13
C6 C5 H1c5 . . . 119.13
C5 C6 C7 . . . 120.04(12)
C5 C6 H1c6 . . . 119.98
C7 C6 H1c6 . . . 119.98
C6 C7 C8 . . . 119.74(13)
C6 C7 H1c7 . . . 120.13
C8 C7 H1c7 . . . 120.13
C3 C8 C7 . . . 120.48(13)
C3 C8 H1c8 . . . 119.76
C7 C8 H1c8 . . . 119.76
C2 C9 C10 . . . 122.93(11)
C2 C9 C14 . . . 116.67(11)
C10 C9 C14 . . . 120.40(11)
C9 C10 C11 . . . 117.45(11)
C9 C10 C21 . . . 124.02(10)
C11 C10 C21 . . . 118.51(11)
C10 C11 C12 . . . 121.72(12)
C10 C11 H1c11 . . . 119.14
C12 C11 H1c11 . . . 119.14
C11 C12 C13 . . . 120.16(12)
C11 C12 H1c12 . . . 119.92
C13 C12 H1c12 . . . 119.92
C12 C13 C14 . . . 119.47(13)
C12 C13 H1c13 . . . 120.26
C14 C13 H1c13 . . . 120.26
C9 C14 C13 . . . 120.75(13)
C9 C14 H1c14 . . . 119.63
C13 C14 H1c14 . . . 119.63
C4 C15 C16 . . . 123.19(11)
C4 C15 C20 . . . 118.30(11)
C16 C15 C20 . . . 118.50(11)
C15 C16 C17 . . . 121.03(12)
C15 C16 H1c16 . . . 119.49
C17 C16 H1c16 . . . 119.49
C16 C17 C18 . . . 119.51(12)
C16 C17 H1c17 . . . 120.24
C18 C17 H1c17 . . . 120.24
N3 C18 C17 . . . 120.88(12)
N3 C18 C19 . . . 118.59(12)
C17 C18 C19 . . . 120.52(12)
C18 C19 C20 . . . 119.37(12)
C18 C19 H1c19 . . . 120.32
C20 C19 H1c19 . . . 120.32
C15 C20 C19 . . . 121.02(12)
C15 C20 H1c20 . . . 119.49
C19 C20 H1c20 . . . 119.49
C10 C21 C22 . . . 123.49(11)
C10 C21 C26 . . . 118.08(11)
C22 C21 C26 . . . 118.43(12)
C21 C22 C23 . . . 120.95(12)
C21 C22 H1c22 . . . 119.52
C23 C22 H1c22 . . . 119.52
C22 C23 C24 . . . 119.51(12)
C22 C23 H1c23 . . . 120.25
C24 C23 H1c23 . . . 120.25
N4 C24 C23 . . . 121.04(12)
N4 C24 C25 . . . 118.68(12)
C23 C24 C25 . . . 120.29(12)
C24 C25 C26 . . . 119.98(12)
C24 C25 H1c25 . . . 120.01
C26 C25 H1c25 . . . 120.01
C21 C26 C25 . . . 120.79(12)
C21 C26 H1c26 . . . 119.6
C25 C26 H1c26 . . . 119.6
N3 C27 C28 . . . 129.77(13)
N3 C27 C32 . . . 108.67(12)
C28 C27 C32 . . . 121.55(13)
C27 C28 C29 . . . 117.81(15)
C27 C28 H1c28 . . . 121.1
C29 C28 H1c28 . . . 121.1
C28 C29 C30 . . . 121.49(17)
C28 C29 H1c29 . . . 119.25
C30 C29 H1c29 . . . 119.25
C29 C30 C31 . . . 120.63(15)
C29 C30 H1c30 . . . 119.68
C31 C30 H1c30 . . . 119.68
C30 C31 C32 . . . 119.33(17)
C30 C31 H1c31 . . . 120.33
C32 C31 H1c31 . . . 120.33
C27 C32 C31 . . . 119.17(14)
C27 C32 C33 . . . 106.84(13)
C31 C32 C33 . . . 133.98(15)
C32 C33 C34 . . . 133.84(15)
C32 C33 C38 . . . 107.35(13)
C34 C33 C38 . . . 118.81(15)
C33 C34 C35 . . . 119.02(16)
C33 C34 H1c34 . . . 120.49
C35 C34 H1c34 . . . 120.49
C34 C35 C36 . . . 121.28(16)
C34 C35 H1c35 . . . 119.36
C36 C35 H1c35 . . . 119.36
C35 C36 C37 . . . 121.14(16)
C35 C36 H1c36 . . . 119.43
C37 C36 H1c36 . . . 119.43
C36 C37 C38 . . . 117.12(15)
C36 C37 H1c37 . . . 121.44
C38 C37 H1c37 . . . 121.44
N3 C38 C33 . . . 108.45(12)
N3 C38 C37 . . . 128.89(13)
C33 C38 C37 . . . 122.57(14)
N4 C39 C40 . . . 129.86(13)
N4 C39 C44 . . . 108.39(12)
C40 C39 C44 . . . 121.75(13)
C39 C40 C41 . . . 117.46(15)
C39 C40 H1c40 . . . 121.27
C41 C40 H1c40 . . . 121.27
C40 C41 C42 . . . 121.78(17)
C40 C41 H1c41 . . . 119.11
C42 C41 H1c41 . . . 119.11
C41 C42 C43 . . . 120.72(16)
C41 C42 H1c42 . . . 119.64
C43 C42 H1c42 . . . 119.64
C42 C43 C44 . . . 119.21(17)
C42 C43 H1c43 . . . 120.39
C44 C43 H1c43 . . . 120.39
C39 C44 C43 . . . 119.07(15)
C39 C44 C45 . . . 107.18(13)
C43 C44 C45 . . . 133.73(15)
C44 C45 C46 . . . 134.36(16)
C44 C45 C50 . . . 106.64(13)
C46 C45 C50 . . . 118.99(15)
C45 C46 C47 . . . 118.98(17)
C45 C46 H1c46 . . . 120.51
C47 C46 H1c46 . . . 120.51
C46 C47 C48 . . . 121.33(17)
C46 C47 H1c47 . . . 119.33
C48 C47 H1c47 . . . 119.33
C47 C48 C49 . . . 121.46(17)
C47 C48 H1c48 . . . 119.27
C49 C48 H1c48 . . . 119.27
C48 C49 C50 . . . 116.83(15)
C48 C49 H1c49 . . . 121.59
C50 C49 H1c49 . . . 121.59
N4 C50 C45 . . . 109.06(12)
N4 C50 C49 . . . 128.49(13)
C45 C50 C49 . . . 122.29(14)

loop_
_geom_bond_atom_site_label_1
_geom_bond_atom_site_label_2
_geom_bond_site_symmetry_1
_geom_bond_site_symmetry_2
_geom_bond_distance
O1 C1 . . 1.3594(14)
O1 C2 . . 1.3576(14)
N1 N2 . . 1.4120(15)
N1 C1 . . 1.2916(16)
N2 C2 . . 1.2998(17)
N3 C18 . . 1.4302(17)
N3 C27 . . 1.3935(17)
N3 C38 . . 1.3979(19)
N4 C24 . . 1.4268(17)
N4 C39 . . 1.3928(17)
N4 C50 . . 1.3939(19)
C1 C3 . . 1.4657(17)
C2 C9 . . 1.4602(17)
C3 C4 . . 1.4107(17)
C3 C8 . . 1.3973(18)
C4 C5 . . 1.3999(17)
C4 C15 . . 1.4932(17)
C5 C6 . . 1.3838(19)
C5 H1c5 . . 0.96
C6 C7 . . 1.388(2)
C6 H1c6 . . 0.96
C7 C8 . . 1.3804(19)
C7 H1c7 . . 0.96
C8 H1c8 . . 0.96
C9 C10 . . 1.4095(18)
C9 C14 . . 1.3999(18)
C10 C11 . . 1.3979(17)
C10 C21 . . 1.4937(17)
C11 C12 . . 1.3858(19)
C11 H1c11 . . 0.96
C12 C13 . . 1.388(2)
C12 H1c12 . . 0.96
C13 C14 . . 1.3788(18)
C13 H1c13 . . 0.96
C14 H1c14 . . 0.96
C15 C16 . . 1.3936(18)
C15 C20 . . 1.3962(18)
C16 C17 . . 1.3853(19)
C16 H1c16 . . 0.96
C17 C18 . . 1.3900(19)
C17 H1c17 . . 0.96
C18 C19 . . 1.3876(19)
C19 C20 . . 1.3883(18)
C19 H1c19 . . 0.96
C20 H1c20 . . 0.96
C21 C22 . . 1.3955(19)
C21 C26 . . 1.3975(18)
C22 C23 . . 1.3925(19)
C22 H1c22 . . 0.96
C23 C24 . . 1.3872(19)
C23 H1c23 . . 0.96
C24 C25 . . 1.3851(19)
C25 C26 . . 1.3859(18)
C25 H1c25 . . 0.96
C26 H1c26 . . 0.96
C27 C28 . . 1.388(2)
C27 C32 . . 1.416(2)
C28 C29 . . 1.388(2)
C28 H1c28 . . 0.96
C29 C30 . . 1.400(3)
C29 H1c29 . . 0.96
C30 C31 . . 1.376(3)
C30 H1c30 . . 0.96
C31 C32 . . 1.403(2)
C31 H1c31 . . 0.96
C32 C33 . . 1.437(2)
C33 C34 . . 1.397(2)
C33 C38 . . 1.412(2)
C34 C35 . . 1.377(3)
C34 H1c34 . . 0.96
C35 C36 . . 1.400(3)
C35 H1c35 . . 0.96
C36 C37 . . 1.389(2)
C36 H1c36 . . 0.96
C37 C38 . . 1.388(2)
C37 H1c37 . . 0.96
C39 C40 . . 1.389(2)
C39 C44 . . 1.417(2)
C40 C41 . . 1.385(2)
C40 H1c40 . . 0.96
C41 C42 . . 1.394(3)
C41 H1c41 . . 0.96
C42 C43 . . 1.378(3)
C42 H1c42 . . 0.96
C43 C44 . . 1.399(2)
C43 H1c43 . . 0.96
C44 C45 . . 1.443(2)
C45 C46 . . 1.403(2)
C45 C50 . . 1.410(2)
C46 C47 . . 1.371(3)
C46 H1c46 . . 0.96
C47 C48 . . 1.393(3)
C47 H1c47 . . 0.96
C48 C49 . . 1.394(2)
C48 H1c48 . . 0.96
C49 C50 . . 1.392(2)
C49 H1c49 . . 0.96
